data_7713666
loop_
_publ_author_name
'Wydra, Karol Piotr'
'Kinzhybalo, Vasyl'
'Lisowski, Jerzy'

_publ_section_title
;
 Solid State Structures and Solution Behaviour of Tetranuclear
 Lanthanide(III) Carbonate-Bridged Coordination Compounds of Chiral 3+3
 Amine Macrocycle
;
_journal_name_full 'Dalton Transactions'
_journal_paper_doi 10.1039/D3DT01948A
_journal_year 2023
_chemical_absolute_configuration rmad
_chemical_formula_moiety '[Eu4, (C45 H64 N6 O3)2, (C O3)2, (N O3)2, (H2 O)4], (N O3)2, 7.9(C H4 O), 6(H2 O)'
_chemical_formula_sum 'C99.9 H179.6 Eu4 N16 O41.9'
_chemical_formula_weight 2883.23
_space_group_crystal_system monoclinic
_space_group_IT_number 5
_space_group_name_Hall 'C 2y'
_space_group_name_H-M_alt 'C 1 2 1'
_atom_sites_solution_hydrogens mixed
_atom_sites_solution_primary direct
_atom_sites_solution_secondary difmap
_audit_creation_method SHELXL-2018/3
_audit_update_record
;
2023-07-28 deposited with the CCDC.	2023-08-07 downloaded from the CCDC.
;
_cell_angle_alpha 90
_cell_angle_beta 104.19(2)
_cell_angle_gamma 90
_cell_formula_units_Z 2
_cell_length_a 20.006(3)
_cell_length_b 16.864(2)
_cell_length_c 19.373(3)
_cell_measurement_reflns_used 82020
_cell_measurement_temperature 100(2)
_cell_measurement_theta_max 36.1270
_cell_measurement_theta_min 2.0390
_cell_volume 6336.7(17)
_computing_cell_refinement 'CrysAlisPro 1.171.41.80a (Rigaku OD, 2020)'
_computing_data_collection 'CrysAlisPro 1.171.41.80a (Rigaku OD, 2020)'
_computing_data_reduction 'CrysAlisPro 1.171.41.80a (Rigaku OD, 2020)'
_computing_structure_refinement 'SHELXL-2018/3 (Sheldrick, 2018)'
_computing_structure_solution 'SHELXS-2013/1 (Sheldrick, 2008)'
_diffrn_ambient_temperature 100(2)
_diffrn_detector 'Hybrid Pixel Array Detector'
_diffrn_detector_area_resol_mean 10.0000
_diffrn_detector_type 'HyPix-Arc 150'
_diffrn_measured_fraction_theta_full 0.998
_diffrn_measured_fraction_theta_max 0.962
_diffrn_measurement_device 'four-circle diffractometer'
_diffrn_measurement_device_type 'XtaLAB Synergy R, DW system, HyPix-Arc 150'
_diffrn_measurement_method '\w scans'
_diffrn_radiation_monochromator mirror
_diffrn_radiation_type MoK\a
_diffrn_radiation_wavelength 0.71073
_diffrn_reflns_av_R_equivalents 0.0193
_diffrn_reflns_av_unetI/netI 0.0161
_diffrn_reflns_Laue_measured_fraction_full 0.998
_diffrn_reflns_Laue_measured_fraction_max 0.962
_diffrn_reflns_limit_h_max 32
_diffrn_reflns_limit_h_min -33
_diffrn_reflns_limit_k_max 27
_diffrn_reflns_limit_k_min -27
_diffrn_reflns_limit_l_max 31
_diffrn_reflns_limit_l_min -31
_diffrn_reflns_number 125965
_diffrn_reflns_point_group_measured_fraction_full 0.998
_diffrn_reflns_point_group_measured_fraction_max 0.942
_diffrn_reflns_theta_full 25.500
_diffrn_reflns_theta_max 36.114
_diffrn_reflns_theta_min 1.600
_diffrn_source 'Rotating-anode X-ray tube'
_diffrn_source_type 'Rigaku (Mo) X-ray Source'
_exptl_absorpt_coefficient_mu 2.037
_exptl_absorpt_correction_T_max 0.872
_exptl_absorpt_correction_T_min 0.736
_exptl_absorpt_correction_type analytical
_exptl_absorpt_process_details
;
CrysAlisPro 1.171.41.80a (Rigaku Oxford Diffraction, 2020)
Analytical numeric absorption correction using a multifaceted crystal
model based on expressions derived by R.C. Clark & J.S. Reid.
(Clark, R. C. & Reid, J. S. (1995). Acta Cryst. A51, 887-897)
Empirical absorption correction using spherical harmonics,
implemented in SCALE3 ABSPACK scaling algorithm.
;
_exptl_crystal_colour yellow
_exptl_crystal_density_diffrn 1.511
_exptl_crystal_description block
_exptl_crystal_F_000 2956
_exptl_crystal_size_max 0.199
_exptl_crystal_size_mid 0.124
_exptl_crystal_size_min 0.080
_refine_diff_density_max 1.031
_refine_diff_density_min -0.804
_refine_diff_density_rms 0.095
_refine_ls_abs_structure_details
;
 Flack x determined using 12300 quotients [(I+)-(I-)]/[(I+)+(I-)]
 (Parsons, Flack and Wagner, Acta Cryst. B69 (2013) 249-259).
;
_refine_ls_abs_structure_Flack -0.006(3)
_refine_ls_extinction_method none
_refine_ls_goodness_of_fit_ref 1.031
_refine_ls_hydrogen_treatment constr
_refine_ls_matrix_type full
_refine_ls_number_parameters 818
_refine_ls_number_reflns 28492
_refine_ls_number_restraints 65
_refine_ls_restrained_S_all 1.035
_refine_ls_R_factor_all 0.0241
_refine_ls_R_factor_gt 0.0223
_refine_ls_shift/su_max 0.005
_refine_ls_shift/su_mean 0.000
_refine_ls_structure_factor_coef Fsqd
_refine_ls_weighting_details 'w=1/[\s^2^(Fo^2^)+(0.0346P)^2^+7.4220P] where P=(Fo^2^+2Fc^2^)/3'
_refine_ls_weighting_scheme calc
_refine_ls_wR_factor_gt 0.0592
_refine_ls_wR_factor_ref 0.0599
_reflns_Friedel_coverage 0.907
_reflns_Friedel_fraction_full 0.999
_reflns_Friedel_fraction_max 0.921
_reflns_number_gt 27166
_reflns_number_total 28492
_reflns_threshold_expression 'I > 2\s(I)'
_cod_data_source_file d3dt01948a2.cif
_cod_data_source_block wydra11a
_cod_original_sg_symbol_H-M 'C 2'
_cod_original_formula_sum 'C99.90 H179.60 Eu4 N16 O41.90'
_cod_database_code 7713666
_shelx_shelxl_version_number 2018/3
_shelx_space_group_comment
;
The symmetry employed for this shelxl refinement is uniquely defined
by the following loop, which should always be used as a source of
symmetry information in preference to the above space-group names.
They are only intended as comments.
;
_shelx_estimated_absorpt_t_min 0.687
_shelx_estimated_absorpt_t_max 0.854

loop_
_space_group_symop_operation_xyz
'x, y, z'
'-x, y, -z'
'x+1/2, y+1/2, z'
'-x+1/2, y+1/2, -z'

loop_
_atom_site_label
_atom_site_type_symbol
_atom_site_fract_x
_atom_site_fract_y
_atom_site_fract_z
_atom_site_U_iso_or_equiv
_atom_site_adp_type
_atom_site_occupancy
_atom_site_site_symmetry_order
_atom_site_calc_flag
_atom_site_refinement_flags_posn
_atom_site_refinement_flags_adp
_atom_site_refinement_flags_occupancy
_atom_site_disorder_assembly
_atom_site_disorder_group
Eu1 Eu 0.60806(2) 0.36864(2) 0.73630(2) 0.01179(2) Uani 1 1 d . . . . .
Eu2 Eu 0.44663(2) 0.36524(2) 0.57920(2) 0.01057(2) Uani 1 1 d . . . . .
O1 O 0.56610(10) 0.42228(11) 0.82484(9) 0.0167(3) Uani 1 1 d . . . . .
O2 O 0.51902(11) 0.28883(12) 0.67527(12) 0.0137(3) Uani 1 1 d . . . . .
O3 O 0.51298(11) 0.44482(11) 0.67167(11) 0.0129(3) Uani 1 1 d . . . . .
N1 N 0.66889(11) 0.23733(13) 0.71036(11) 0.0154(3) Uani 1 1 d . . . . .
H1N H 0.708758 0.256430 0.692264 0.018 Uiso 1 1 calc R U . . .
N2 N 0.36452(12) 0.27794(15) 0.64200(13) 0.0167(4) Uani 1 1 d . . . . .
H2N H 0.345763 0.235491 0.606490 0.020 Uiso 1 1 calc R U . . .
N3 N 0.35501(12) 0.44311(14) 0.62655(12) 0.0156(4) Uani 1 1 d . . . . .
H3N H 0.344577 0.492867 0.597846 0.019 Uiso 1 1 calc R U . . .
N4 N 0.65561(11) 0.52575(13) 0.72841(11) 0.0156(3) Uani 1 1 d . . . . .
H4N H 0.695476 0.514629 0.707222 0.019 Uiso 1 1 calc R U . . .
N5 N 0.59860(12) 0.57622(14) 0.84912(12) 0.0195(4) Uani 1 1 d . . . . .
H5A H 0.576911 0.543166 0.813515 0.023 Uiso 1 1 calc R U . . .
H5B H 0.586564 0.626632 0.834416 0.023 Uiso 1 1 calc R U . . .
N9 N 0.63142(11) 0.26422(13) 0.84075(11) 0.0170(3) Uani 1 1 d . . . . .
H9N H 0.671315 0.285968 0.877506 0.020 Uiso 1 1 calc R U . . .
C1 C 0.57257(14) 0.26456(15) 0.87503(13) 0.0182(4) Uani 1 1 d . . . . .
H1A H 0.572691 0.214998 0.902442 0.022 Uiso 1 1 calc R U . . .
H1B H 0.528582 0.267355 0.838084 0.022 Uiso 1 1 calc R U . . .
C2 C 0.57568(12) 0.41176(15) 0.89478(13) 0.0153(4) Uani 1 1 d . . . . .
C3 C 0.58223(13) 0.47702(15) 0.94161(13) 0.0171(4) Uani 1 1 d . . . . .
C4 C 0.59326(14) 0.46455(17) 1.01469(13) 0.0201(4) Uani 1 1 d . . . . .
H4 H 0.598940 0.509141 1.045551 0.024 Uiso 1 1 calc R U . . .
C5 C 0.59620(13) 0.38894(17) 1.04380(13) 0.0207(5) Uani 1 1 d . . . . .
C6 C 0.58834(14) 0.32478(17) 0.99728(13) 0.0190(4) Uani 1 1 d . . . . .
H6 H 0.589629 0.272608 1.016060 0.023 Uiso 1 1 calc R U . . .
C7 C 0.57863(13) 0.33464(15) 0.92380(14) 0.0170(4) Uani 1 1 d . . . . .
C8 C 0.60686(15) 0.3760(2) 1.12305(13) 0.0286(6) Uani 1 1 d . . . . .
H8A H 0.651988 0.396953 1.148059 0.043 Uiso 1 1 calc R U . . .
H8B H 0.604896 0.319129 1.132746 0.043 Uiso 1 1 calc R U . . .
H8C H 0.570586 0.403551 1.139658 0.043 Uiso 1 1 calc R U . . .
C9 C 0.65321(15) 0.18327(16) 0.82465(14) 0.0199(4) Uani 1 1 d . . . . .
H9 H 0.611426 0.152472 0.800087 0.024 Uiso 1 1 calc R U . . .
C10 C 0.6896(2) 0.1392(2) 0.89270(16) 0.0297(6) Uani 1 1 d . . . . .
H10A H 0.656475 0.130734 0.922506 0.036 Uiso 1 1 calc R U . . .
H10B H 0.727701 0.172460 0.920104 0.036 Uiso 1 1 calc R U . . .
C11 C 0.7188(2) 0.0585(2) 0.87723(18) 0.0372(8) Uani 1 1 d . . . . .
H11A H 0.743924 0.033784 0.922494 0.045 Uiso 1 1 calc R U . . .
H11B H 0.680409 0.022871 0.854331 0.045 Uiso 1 1 calc R U . . .
C12 C 0.7674(2) 0.0690(2) 0.82840(18) 0.0339(7) Uani 1 1 d . . . . .
H12A H 0.807519 0.101582 0.852548 0.041 Uiso 1 1 calc R U . . .
H12B H 0.784615 0.016613 0.817440 0.041 Uiso 1 1 calc R U . . .
C13 C 0.72934(16) 0.10950(18) 0.75965(16) 0.0245(5) Uani 1 1 d . . . . .
H13A H 0.690615 0.075489 0.734611 0.029 Uiso 1 1 calc R U . . .
H13B H 0.761111 0.116352 0.728146 0.029 Uiso 1 1 calc R U . . .
C14 C 0.70149(14) 0.19030(17) 0.77459(13) 0.0189(4) Uani 1 1 d . . . . .
H14 H 0.742211 0.221701 0.800891 0.023 Uiso 1 1 calc R U . . .
C15 C 0.62653(13) 0.19109(14) 0.64983(13) 0.0156(4) Uani 1 1 d . . . . .
H15A H 0.654616 0.147122 0.638077 0.019 Uiso 1 1 calc R U . . .
H15B H 0.613152 0.225878 0.607525 0.019 Uiso 1 1 calc R U . . .
C16 C 0.56277(14) 0.15765(15) 0.66633(15) 0.0167(4) Uani 1 1 d . . . . .
C17 C 0.55236(17) 0.07608(17) 0.6695(2) 0.0279(6) Uani 1 1 d . . . . .
H17 H 0.585751 0.041145 0.658921 0.033 Uiso 1 1 calc R U . . .
C18 C 0.4953(2) 0.04422(19) 0.6875(3) 0.0402(9) Uani 1 1 d . . . . .
C19 C 0.44554(19) 0.09589(19) 0.7001(2) 0.0355(8) Uani 1 1 d . . . . .
H19 H 0.405696 0.074924 0.711966 0.043 Uiso 1 1 calc R U . . .
C20 C 0.45284(15) 0.17826(16) 0.69589(16) 0.0207(5) Uani 1 1 d . . . . .
C21 C 0.51228(14) 0.20934(15) 0.67961(15) 0.0154(4) Uani 1 1 d . . . . .
C22 C 0.4872(3) -0.0447(2) 0.6921(5) 0.079(2) Uani 1 1 d . . . . .
H22A H 0.513943 -0.071062 0.662549 0.118 Uiso 1 1 calc R U . . .
H22B H 0.438447 -0.058915 0.675043 0.118 Uiso 1 1 calc R U . . .
H22C H 0.504069 -0.061822 0.741666 0.118 Uiso 1 1 calc R U . . .
C23 C 0.39890(14) 0.23397(17) 0.70737(15) 0.0203(4) Uani 1 1 d . . . . .
H23A H 0.363752 0.203709 0.724528 0.024 Uiso 1 1 calc R U . . .
H23B H 0.420250 0.272462 0.744895 0.024 Uiso 1 1 calc R U . . .
C24 C 0.30203(13) 0.31874(16) 0.65360(14) 0.0188(4) Uani 1 1 d . . . . .
H24 H 0.310346 0.330597 0.705589 0.023 Uiso 1 1 calc R U . . .
C25 C 0.23717(15) 0.26668(19) 0.6323(2) 0.0262(6) Uani 1 1 d . . . . .
H25A H 0.228363 0.253165 0.581161 0.031 Uiso 1 1 calc R U . . .
H25B H 0.244982 0.216626 0.659842 0.031 Uiso 1 1 calc R U . . .
C26 C 0.17428(16) 0.3088(2) 0.6461(2) 0.0350(7) Uani 1 1 d . . . . .
H26A H 0.132786 0.275745 0.628133 0.042 Uiso 1 1 calc R U . . .
H26B H 0.180387 0.315795 0.698067 0.042 Uiso 1 1 calc R U . . .
C27 C 0.16381(15) 0.38913(19) 0.6100(2) 0.0310(7) Uani 1 1 d . . . . .
H27A H 0.125007 0.416749 0.623104 0.037 Uiso 1 1 calc R U . . .
H27B H 0.151538 0.381673 0.557743 0.037 Uiso 1 1 calc R U . . .
C28 C 0.22888(15) 0.44063(19) 0.6315(2) 0.0260(6) Uani 1 1 d . . . . .
H28A H 0.239214 0.452165 0.683160 0.031 Uiso 1 1 calc R U . . .
H28B H 0.221241 0.491618 0.605441 0.031 Uiso 1 1 calc R U . . .
C29 C 0.29001(12) 0.39653(15) 0.61393(14) 0.0167(4) Uani 1 1 d . . . . .
H29 H 0.276368 0.383589 0.561986 0.020 Uiso 1 1 calc R U . . .
C30 C 0.38416(13) 0.46703(16) 0.70220(13) 0.0171(4) Uani 1 1 d . . . . .
H30A H 0.408257 0.421493 0.729696 0.021 Uiso 1 1 calc R U . . .
H30B H 0.346523 0.483832 0.723938 0.021 Uiso 1 1 calc R U . . .
C31 C 0.43374(13) 0.53418(15) 0.70423(13) 0.0155(4) Uani 1 1 d . . . . .
C32 C 0.41695(15) 0.61161(16) 0.71896(17) 0.0240(5) Uani 1 1 d . . . . .
H32 H 0.374894 0.620970 0.732094 0.029 Uiso 1 1 calc R U . . .
C33 C 0.45989(16) 0.67569(16) 0.71503(19) 0.0280(6) Uani 1 1 d . . . . .
C34 C 0.52155(15) 0.66021(16) 0.69562(17) 0.0238(5) Uani 1 1 d . . . . .
H34 H 0.551037 0.703183 0.691496 0.029 Uiso 1 1 calc R U . . .
C35 C 0.54099(14) 0.58289(14) 0.68209(14) 0.0166(4) Uani 1 1 d . . . . .
C36 C 0.49627(13) 0.51913(14) 0.68585(14) 0.0137(4) Uani 1 1 d . . . . .
C37 C 0.4390(2) 0.7591(2) 0.7282(3) 0.0447(10) Uani 1 1 d . . . . .
H37A H 0.473473 0.782216 0.767913 0.067 Uiso 1 1 calc R U . . .
H37B H 0.394047 0.758125 0.740004 0.067 Uiso 1 1 calc R U . . .
H37C H 0.435747 0.791063 0.685302 0.067 Uiso 1 1 calc R U . . .
C38 C 0.60860(13) 0.56537(15) 0.66601(13) 0.0166(4) Uani 1 1 d . . . . .
H38A H 0.629857 0.615311 0.654989 0.020 Uiso 1 1 calc R U . . .
H38B H 0.601461 0.530377 0.623800 0.020 Uiso 1 1 calc R U . . .
C39 C 0.68918(13) 0.58443(16) 0.78425(13) 0.0174(4) Uani 1 1 d . . . . .
H39 H 0.670008 0.637978 0.768291 0.021 Uiso 1 1 calc R U . . .
C40 C 0.76719(14) 0.58707(18) 0.79047(15) 0.0227(5) Uani 1 1 d . . . . .
H40A H 0.787040 0.533808 0.803685 0.027 Uiso 1 1 calc R U . . .
H40B H 0.775437 0.601106 0.743628 0.027 Uiso 1 1 calc R U . . .
C41 C 0.80361(19) 0.6474(2) 0.84613(17) 0.0336(7) Uani 1 1 d . . . . .
H41A H 0.853660 0.647487 0.848803 0.040 Uiso 1 1 calc R U . . .
H41B H 0.785404 0.701207 0.832286 0.040 Uiso 1 1 calc R U . . .
C42 C 0.7915(2) 0.6257(3) 0.91858(17) 0.0378(8) Uani 1 1 d . . . . .
H42A H 0.814627 0.664956 0.954596 0.045 Uiso 1 1 calc R U . . .
H42B H 0.811647 0.572903 0.933328 0.045 Uiso 1 1 calc R U . . .
C43 C 0.71393(19) 0.6244(2) 0.91457(16) 0.0321(7) Uani 1 1 d . . . . .
H43A H 0.706837 0.608164 0.961355 0.039 Uiso 1 1 calc R U . . .
H43B H 0.695099 0.678633 0.904315 0.039 Uiso 1 1 calc R U . . .
C44 C 0.67453(14) 0.56784(16) 0.85727(14) 0.0189(4) Uani 1 1 d . . . . .
H44 H 0.688461 0.512138 0.871699 0.023 Uiso 1 1 calc R U . . .
C45 C 0.57040(16) 0.55978(17) 0.91311(15) 0.0225(5) Uani 1 1 d . . . . .
H45A H 0.591811 0.597323 0.951450 0.027 Uiso 1 1 calc R U . . .
H45B H 0.520183 0.570279 0.900117 0.027 Uiso 1 1 calc R U . . .
O4 O 0.65307(9) 0.38631(11) 0.63529(9) 0.0162(3) Uani 1 1 d . . . . .
O5 O 0.55601(7) 0.36899(15) 0.54926(7) 0.0151(2) Uani 1 1 d . . . . .
O6 O 0.65604(7) 0.36944(17) 0.52144(8) 0.0173(3) Uani 1 1 d . . . . .
C46 C 0.62265(10) 0.37524(15) 0.56993(11) 0.0134(4) Uani 1 1 d . . . . .
O1W O 0.72876(10) 0.38374(13) 0.79883(12) 0.0277(5) Uani 1 1 d . . . . .
H1WA H 0.753485 0.355335 0.779335 0.042 Uiso 1 1 d R U . . .
H1WB H 0.734036 0.369806 0.841341 0.042 Uiso 1 1 d R U . . .
O1M O 0.77059(15) 0.33279(19) 0.93413(15) 0.0428(7) Uani 1 1 d . . . . .
H1MA H 0.807634 0.306767 0.942233 0.064 Uiso 1 1 d R U . . .
C1M C 0.7699(2) 0.3820(3) 0.9935(2) 0.0491(12) Uani 1 1 d . . . . .
H1M1 H 0.816740 0.400885 1.014803 0.074 Uiso 1 1 calc R U . . .
H1M2 H 0.753038 0.351526 1.028847 0.074 Uiso 1 1 calc R U . . .
H1M3 H 0.739480 0.427434 0.977734 0.074 Uiso 1 1 calc R U . . .
O2MA O 0.8742(3) 0.2282(4) 0.9722(3) 0.0350(12) Uiso 0.5 1 d D . P A 1
H2MA H 0.888193 0.261664 1.004762 0.052 Uiso 0.5 1 d R U P A 1
C2MA C 0.9250(6) 0.2208(11) 0.9327(7) 0.082(4) Uiso 0.5 1 d D . P A 1
H2M1 H 0.940192 0.273662 0.922032 0.124 Uiso 0.5 1 calc R U P A 1
H2M2 H 0.905441 0.192568 0.888132 0.124 Uiso 0.5 1 calc R U P A 1
H2M3 H 0.964534 0.191050 0.960728 0.124 Uiso 0.5 1 calc R U P A 1
O2MB O 0.8900(6) 0.2486(6) 0.9721(6) 0.0289(19) Uiso 0.25 1 d D . P B 2
H2MB H 0.915467 0.249976 1.013585 0.043 Uiso 0.25 1 calc R U P B 2
C2MB C 0.8525(14) 0.1763(11) 0.9617(18) 0.082(4) Uiso 0.25 1 d D . P B 2
H2M4 H 0.851291 0.153922 1.008086 0.124 Uiso 0.25 1 calc R U P B 2
H2M5 H 0.875071 0.138788 0.936109 0.124 Uiso 0.25 1 calc R U P B 2
H2M6 H 0.805373 0.186377 0.933914 0.124 Uiso 0.25 1 calc R U P B 2
O6MA O 0.4724(7) 0.8590(11) 0.9316(7) 0.031(3) Uiso 0.15 1 d D . P C 2
H6MA H 0.445995 0.851289 0.958743 0.046 Uiso 0.15 1 d R U P C 2
C6MA C 0.434(3) 0.886(4) 0.8639(15) 0.100(18) Uiso 0.15 1 d D . P C 2
H6M1 H 0.394866 0.917232 0.869479 0.150 Uiso 0.15 1 calc R U P C 2
H6M2 H 0.417938 0.839994 0.833251 0.150 Uiso 0.15 1 calc R U P C 2
H6M3 H 0.464107 0.918576 0.842097 0.150 Uiso 0.15 1 calc R U P C 2
O7 O 0.44504(12) 0.22867(13) 0.53090(13) 0.0189(4) Uani 0.5 1 d D . P D 1
O8 O 0.4341(4) 0.1026(3) 0.4992(4) 0.0416(14) Uani 0.5 1 d D U P D 1
O9 O 0.3470(3) 0.1653(4) 0.5249(4) 0.0394(14) Uani 0.5 1 d D U P D 1
N6 N 0.4092(3) 0.1653(2) 0.5196(4) 0.0290(12) Uani 0.5 1 d D U P D 1
O5W O 0.2588(3) 0.6501(4) 0.5798(3) 0.0367(11) Uani 0.5 1 d . . P E 1
H5W1 H 0.285201 0.626811 0.558490 0.055 Uiso 0.5 1 d R U P E 1
H5W2 H 0.219821 0.629426 0.563082 0.055 Uiso 0.5 1 d R U P E 1
O6W O 0.2951(6) 0.8586(9) 0.5915(6) 0.041(2) Uiso 0.25 1 d . . P F 1
O10W O 0.7685(3) 0.5442(5) 0.6095(3) 0.0769(19) Uani 0.75 1 d . . P G 1
H10W H 0.726356 0.555858 0.598550 0.115 Uiso 0.75 1 d R U P G 1
H1W0 H 0.769894 0.495560 0.599542 0.115 Uiso 0.75 1 d R U P G 1
O2W O 0.44504(12) 0.22867(13) 0.53090(13) 0.0189(4) Uani 0.5 1 d . . P D 2
H2W1 H 0.485718 0.212302 0.536683 0.028 Uiso 0.5 1 d R U P D 2
H2W2 H 0.423466 0.198739 0.552403 0.028 Uiso 0.5 1 d R U P D 2
O3M O 0.3488(4) 0.1136(3) 0.5299(4) 0.0444(15) Uani 0.5 1 d D U P H 2
H3M H 0.319160 0.100808 0.552024 0.067 Uiso 0.5 1 d R U P H 2
C3M C 0.3861(5) 0.0446(5) 0.5191(6) 0.058(2) Uani 0.5 1 d D U P H 2
H3M1 H 0.372592 0.029322 0.468797 0.087 Uiso 0.5 1 calc R U P H 2
H3M2 H 0.375703 0.001131 0.548400 0.087 Uiso 0.5 1 calc R U P H 2
H3M3 H 0.435662 0.055863 0.532751 0.087 Uiso 0.5 1 calc R U P H 2
O10X O 0.7515(15) 0.5397(17) 0.5672(16) 0.077(7) Uiso 0.2 1 d . . P I 2
O4MA O 0.2804(3) 0.8074(3) 0.5989(3) 0.0674(16) Uani 0.5 1 d D U P J 4
H4MA H 0.240077 0.825423 0.592345 0.101 Uiso 0.5 1 d R U P J 4
C4MA C 0.2775(7) 0.7244(4) 0.5862(9) 0.080(3) Uani 0.5 1 d D U P J 4
H4M1 H 0.231495 0.709979 0.557914 0.120 Uiso 0.5 1 calc R U P J 4
H4M2 H 0.287172 0.696049 0.631755 0.120 Uiso 0.5 1 calc R U P J 4
H4M3 H 0.311996 0.709797 0.560175 0.120 Uiso 0.5 1 calc R U P J 4
O7W O 0.3145(2) 0.9180(3) 0.7134(3) 0.0450(9) Uani 0.75 1 d . . P K 4
H7W1 H 0.335369 0.905859 0.755049 0.067 Uiso 0.75 1 d R U P K 4
H7W2 H 0.313722 0.875699 0.690027 0.067 Uiso 0.75 1 d R U P K 4
O10 O 0.44573(13) 0.50563(13) 0.53148(13) 0.0202(4) Uani 0.5 1 d D . P D 1
O11 O 0.4409(3) 0.6322(3) 0.5033(4) 0.0359(13) Uani 0.5 1 d D U P D 1
O12 O 0.3486(2) 0.5676(4) 0.5197(3) 0.0307(11) Uani 0.5 1 d D U P D 1
N7 N 0.4120(2) 0.5699(2) 0.5190(3) 0.0194(9) Uani 0.5 1 d D U P D 1
O6MB O 0.4832(13) 0.9099(16) 0.9281(15) 0.065(7) Uiso 0.15 1 d D . P L 1
H6MB H 0.520264 0.924860 0.919134 0.097 Uiso 0.15 1 calc R U P L 1
C6MB C 0.4277(17) 0.956(2) 0.888(2) 0.066(10) Uiso 0.15 1 d D . P L 1
H6M4 H 0.411417 0.992239 0.919733 0.100 Uiso 0.15 1 calc R U P L 1
H6M5 H 0.390010 0.920681 0.864470 0.100 Uiso 0.15 1 calc R U P L 1
H6M6 H 0.443458 0.986458 0.851886 0.100 Uiso 0.15 1 calc R U P L 1
O3W O 0.44573(13) 0.50563(13) 0.53148(13) 0.0202(4) Uani 0.5 1 d . . P D 2
H3W1 H 0.447605 0.538537 0.564417 0.030 Uiso 0.5 1 d R U P D 2
H3W2 H 0.479954 0.512588 0.513826 0.030 Uiso 0.5 1 d R U P D 2
O4W O 0.3534(19) 0.632(2) 0.5260(19) 0.087(11) Uiso 0.15 1 d . . P M 2
O5MA O 0.3851(7) 0.7723(8) 0.5376(8) 0.0368(15) Uiso 0.25 1 d D . P N 3
H5MA H 0.348454 0.754546 0.545782 0.055 Uiso 0.25 1 d R U P N 3
C5MA C 0.4218(17) 0.7088(16) 0.5162(19) 0.091(6) Uiso 0.25 1 d D . P N 3
H5M4 H 0.453346 0.729654 0.489113 0.136 Uiso 0.25 1 calc R U P N 3
H5M5 H 0.389158 0.672059 0.486297 0.136 Uiso 0.25 1 calc R U P N 3
H5M6 H 0.448248 0.680719 0.558414 0.136 Uiso 0.25 1 calc R U P N 3
O4MB O 0.2804(3) 0.8074(3) 0.5989(3) 0.0674(16) Uani 0.25 1 d D . P O 3
H4MB H 0.237487 0.806104 0.582225 0.101 Uiso 0.25 1 calc R U P O 3
C4MB C 0.2986(15) 0.8782(10) 0.6389(14) 0.083(7) Uiso 0.25 1 d D . P O 3
H4M4 H 0.326698 0.865043 0.686435 0.124 Uiso 0.25 1 calc R U P O 3
H4M5 H 0.256594 0.905641 0.643216 0.124 Uiso 0.25 1 calc R U P O 3
H4M6 H 0.324897 0.912716 0.614576 0.124 Uiso 0.25 1 calc R U P O 3
O8W O 0.4077(12) 0.9252(14) 0.8413(13) 0.088(6) Uiso 0.25 1 d . . P P 3
O9W O 0.485(2) 1.033(3) 0.872(2) 0.099(12) Uiso 0.15 1 d . . P Q 3
O5MC O 0.4531(8) 0.8183(9) 0.5463(8) 0.0368(15) Uiso 0.2 1 d D . P R -1
H5MC H 0.450513 0.773430 0.527041 0.055 Uiso 0.2 1 calc R U P R -1
C5MC C 0.5024(17) 0.865(3) 0.5240(18) 0.091(6) Uiso 0.2 1 d D . P R -1
H5M1 H 0.484363 0.918305 0.512742 0.136 Uiso 0.2 1 calc R U P R -1
H5M2 H 0.512332 0.840674 0.481441 0.136 Uiso 0.2 1 calc R U P R -1
H5M3 H 0.544807 0.866895 0.562090 0.136 Uiso 0.2 1 calc R U P R -1
O5MB O 0.3997(8) 0.7839(10) 0.5370(10) 0.0368(15) Uiso 0.2 1 d D . P S -2
H5MB H 0.395529 0.734385 0.537574 0.055 Uiso 0.2 1 calc R U P S -2
C5MB C 0.4633(15) 0.804(3) 0.520(3) 0.091(6) Uiso 0.2 1 d D . P S -2
H5M7 H 0.457153 0.852359 0.491140 0.136 Uiso 0.2 1 calc R U P S -2
H5M8 H 0.477115 0.760368 0.492731 0.136 Uiso 0.2 1 calc R U P S -2
H5M9 H 0.499058 0.812359 0.563807 0.136 Uiso 0.2 1 calc R U P S -2
O13 O 0.5868(3) 0.8694(4) 0.8603(3) 0.0942(16) Uani 1 1 d . . . . .
O14 O 0.5690(2) 0.7397(2) 0.8766(2) 0.0564(9) Uani 1 1 d . . . . .
O15 O 0.6365(4) 0.7816(4) 0.8102(3) 0.106(2) Uani 1 1 d . . . . .
N8 N 0.5986(3) 0.7978(3) 0.8496(3) 0.0638(13) Uani 1 1 d . . . . .

loop_
_atom_site_aniso_label
_atom_site_aniso_U_11
_atom_site_aniso_U_22
_atom_site_aniso_U_33
_atom_site_aniso_U_23
_atom_site_aniso_U_13
_atom_site_aniso_U_12
Eu1 0.01237(4) 0.01492(4) 0.00785(3) 0.00063(5) 0.00205(3) 0.00020(5)
Eu2 0.01010(3) 0.01441(4) 0.00785(3) -0.00130(5) 0.00343(2) -0.00121(5)
O1 0.0212(8) 0.0207(8) 0.0084(6) 0.0003(6) 0.0040(6) 0.0016(6)
O2 0.0147(8) 0.0125(7) 0.0143(8) 0.0005(6) 0.0040(7) -0.0008(6)
O3 0.0144(8) 0.0136(7) 0.0102(8) -0.0005(6) 0.0022(6) 0.0000(6)
N1 0.0143(8) 0.0203(9) 0.0120(8) 0.0022(7) 0.0041(6) 0.0021(7)
N2 0.0140(9) 0.0234(10) 0.0146(9) 0.0004(7) 0.0069(7) 0.0001(7)
N3 0.0120(8) 0.0220(9) 0.0132(9) -0.0050(7) 0.0039(7) -0.0033(7)
N4 0.0174(8) 0.0188(9) 0.0102(8) -0.0012(6) 0.0025(6) -0.0025(7)
N5 0.0242(10) 0.0211(9) 0.0144(9) -0.0013(7) 0.0072(7) 0.0000(7)
N9 0.0200(9) 0.0200(9) 0.0114(8) 0.0008(6) 0.0048(7) 0.0046(7)
C1 0.0219(10) 0.0200(10) 0.0139(9) 0.0008(8) 0.0069(8) 0.0008(8)
C2 0.0157(9) 0.0210(10) 0.0094(9) 0.0003(7) 0.0036(7) 0.0008(7)
C3 0.0183(10) 0.0219(10) 0.0125(9) -0.0028(7) 0.0066(7) -0.0015(8)
C4 0.0201(10) 0.0294(12) 0.0116(9) -0.0039(8) 0.0055(8) -0.0036(9)
C5 0.0188(10) 0.0336(13) 0.0101(8) -0.0003(8) 0.0045(7) -0.0016(8)
C6 0.0200(10) 0.0263(11) 0.0117(9) 0.0021(8) 0.0055(8) 0.0010(8)
C7 0.0186(10) 0.0226(10) 0.0106(9) -0.0002(8) 0.0051(8) 0.0017(8)
C8 0.0330(12) 0.0434(19) 0.0094(8) -0.0003(11) 0.0052(8) -0.0062(14)
C9 0.0270(12) 0.0206(10) 0.0126(9) 0.0040(8) 0.0060(9) 0.0083(9)
C10 0.0438(17) 0.0300(14) 0.0160(11) 0.0084(10) 0.0086(11) 0.0184(13)
C11 0.057(2) 0.0330(16) 0.0238(14) 0.0136(12) 0.0130(14) 0.0267(15)
C12 0.0384(17) 0.0372(16) 0.0254(14) 0.0070(12) 0.0064(13) 0.0232(14)
C13 0.0269(12) 0.0270(12) 0.0205(11) 0.0049(9) 0.0078(10) 0.0135(10)
C14 0.0193(10) 0.0232(11) 0.0143(10) 0.0031(8) 0.0044(8) 0.0072(8)
C15 0.0177(10) 0.0171(9) 0.0132(9) 0.0004(7) 0.0062(8) 0.0013(7)
C16 0.0183(10) 0.0148(9) 0.0186(11) 0.0008(8) 0.0077(8) 0.0010(7)
C17 0.0281(13) 0.0150(10) 0.0435(17) 0.0024(10) 0.0144(13) 0.0016(9)
C18 0.0390(18) 0.0162(12) 0.073(3) 0.0085(14) 0.0291(19) -0.0009(11)
C19 0.0304(15) 0.0213(13) 0.061(2) 0.0082(14) 0.0239(16) -0.0027(11)
C20 0.0201(11) 0.0183(10) 0.0264(12) 0.0036(9) 0.0111(10) -0.0006(8)
C21 0.0166(11) 0.0159(9) 0.0145(10) 0.0023(7) 0.0052(8) -0.0011(8)
C22 0.066(3) 0.0154(14) 0.176(7) 0.009(2) 0.068(4) -0.0022(17)
C23 0.0185(10) 0.0252(12) 0.0197(11) 0.0051(9) 0.0096(9) 0.0009(9)
C24 0.0133(9) 0.0269(11) 0.0188(11) -0.0010(9) 0.0088(8) -0.0024(8)
C25 0.0157(11) 0.0253(13) 0.0396(17) 0.0026(12) 0.0106(11) -0.0035(10)
C26 0.0187(12) 0.0387(17) 0.052(2) 0.0011(15) 0.0181(13) -0.0040(11)
C27 0.0152(10) 0.0277(13) 0.053(2) -0.0088(12) 0.0137(12) 0.0004(9)
C28 0.0177(11) 0.0257(13) 0.0382(16) -0.0135(12) 0.0140(11) -0.0032(10)
C29 0.0120(8) 0.0213(9) 0.0182(10) -0.0052(8) 0.0064(7) -0.0019(7)
C30 0.0167(10) 0.0218(10) 0.0145(10) -0.0064(8) 0.0068(8) -0.0028(8)
C31 0.0151(10) 0.0160(9) 0.0153(9) -0.0031(7) 0.0036(7) -0.0001(7)
C32 0.0203(11) 0.0188(10) 0.0319(14) -0.0074(10) 0.0043(10) 0.0017(8)
C33 0.0261(13) 0.0140(10) 0.0408(17) -0.0012(10) 0.0021(12) 0.0029(9)
C34 0.0223(12) 0.0149(10) 0.0324(14) 0.0022(9) 0.0033(10) 0.0000(8)
C35 0.0169(10) 0.0162(9) 0.0146(10) 0.0030(7) -0.0003(8) -0.0023(7)
C36 0.0148(10) 0.0131(9) 0.0118(9) 0.0001(7) 0.0007(8) -0.0014(7)
C37 0.0363(18) 0.0182(13) 0.076(3) -0.0101(15) 0.0075(19) 0.0049(12)
C38 0.0176(10) 0.0203(10) 0.0114(9) 0.0032(7) 0.0025(8) -0.0037(8)
C39 0.0197(10) 0.0211(10) 0.0110(9) -0.0011(7) 0.0028(8) -0.0054(8)
C40 0.0194(11) 0.0310(13) 0.0165(10) -0.0006(9) 0.0023(8) -0.0103(9)
C41 0.0325(16) 0.0486(19) 0.0187(12) -0.0079(12) 0.0042(11) -0.0239(14)
C42 0.0342(16) 0.059(2) 0.0174(12) -0.0062(14) 0.0019(11) -0.0243(15)
C43 0.0388(17) 0.0417(17) 0.0165(11) -0.0080(11) 0.0078(11) -0.0200(14)
C44 0.0218(11) 0.0231(11) 0.0121(9) -0.0023(8) 0.0046(8) -0.0064(8)
C45 0.0296(13) 0.0233(11) 0.0178(10) -0.0012(9) 0.0122(10) 0.0018(9)
O4 0.0147(6) 0.0245(8) 0.0089(6) 0.0007(5) 0.0021(5) -0.0016(5)
O5 0.0108(5) 0.0224(7) 0.0125(5) -0.0017(8) 0.0037(4) -0.0013(8)
O6 0.0121(5) 0.0299(8) 0.0107(5) 0.0014(9) 0.0040(4) 0.0022(9)
C46 0.0126(7) 0.0161(10) 0.0116(7) 0.0019(7) 0.0034(6) -0.0002(7)
O1W 0.0177(8) 0.0293(11) 0.0317(10) 0.0044(8) -0.0022(7) -0.0014(7)
O1M 0.0361(13) 0.0536(17) 0.0300(12) -0.0078(11) -0.0085(10) 0.0102(11)
C1M 0.0366(17) 0.066(3) 0.0379(18) -0.0149(19) -0.0048(14) 0.0092(18)
O7 0.0203(10) 0.0205(9) 0.0168(10) -0.0005(7) 0.0065(8) -0.0019(7)
O8 0.070(4) 0.021(2) 0.040(3) -0.001(2) 0.025(3) 0.005(2)
O9 0.045(3) 0.042(3) 0.036(3) -0.015(2) 0.018(3) -0.017(3)
N6 0.041(3) 0.024(2) 0.027(3) -0.001(2) 0.017(2) 0.000(2)
O5W 0.027(2) 0.053(3) 0.033(3) 0.003(2) 0.014(2) 0.012(2)
O10W 0.065(4) 0.101(5) 0.053(3) -0.012(3) -0.009(3) 0.017(3)
O2W 0.0203(10) 0.0205(9) 0.0168(10) -0.0005(7) 0.0065(8) -0.0019(7)
O3M 0.057(4) 0.034(3) 0.042(3) -0.006(2) 0.014(3) -0.030(3)
C3M 0.071(5) 0.048(4) 0.047(4) -0.001(4) 0.002(4) -0.015(4)
O4MA 0.043(2) 0.072(3) 0.076(3) -0.025(3) -0.009(2) 0.030(2)
C4MA 0.060(5) 0.100(7) 0.071(6) -0.013(6) -0.003(5) 0.024(5)
O7W 0.0296(17) 0.044(2) 0.064(3) -0.0108(19) 0.0170(17) -0.0093(15)
O10 0.0258(11) 0.0190(9) 0.0181(10) 0.0029(7) 0.0100(9) 0.0031(8)
O11 0.053(3) 0.021(2) 0.038(3) 0.004(2) 0.018(3) 0.000(2)
O12 0.023(2) 0.042(3) 0.031(3) 0.012(2) 0.014(2) 0.006(2)
N7 0.024(2) 0.022(2) 0.014(2) 0.0022(16) 0.0078(18) 0.0047(17)
O3W 0.0258(11) 0.0190(9) 0.0181(10) 0.0029(7) 0.0100(9) 0.0031(8)
O4MB 0.043(2) 0.072(3) 0.076(3) -0.025(3) -0.009(2) 0.030(2)
O13 0.095(3) 0.059(2) 0.113(4) -0.037(3) -0.003(3) 0.008(3)
O14 0.072(2) 0.0344(15) 0.059(2) -0.0010(14) 0.0075(18) 0.0048(15)
O15 0.159(6) 0.106(4) 0.067(3) -0.002(3) 0.055(4) 0.010(4)
N8 0.081(3) 0.049(2) 0.050(2) -0.0050(19) -0.005(2) -0.004(2)

loop_
_atom_type_symbol
_atom_type_description
_atom_type_scat_dispersion_real
_atom_type_scat_dispersion_imag
_atom_type_scat_source
C C 0.0033 0.0016 'International Tables Vol C Tables 4.2.6.8 and 6.1.1.4'
H H 0.0000 0.0000 'International Tables Vol C Tables 4.2.6.8 and 6.1.1.4'
N N 0.0061 0.0033 'International Tables Vol C Tables 4.2.6.8 and 6.1.1.4'
O O 0.0106 0.0060 'International Tables Vol C Tables 4.2.6.8 and 6.1.1.4'
Eu Eu -0.1578 3.6682 'International Tables Vol C Tables 4.2.6.8 and 6.1.1.4'

loop_
_geom_angle_atom_site_label_1
_geom_angle_atom_site_label_2
_geom_angle_atom_site_label_3
_geom_angle
_geom_angle_site_symmetry_1
_geom_angle_site_symmetry_3
_geom_angle_publ_flag
O1 Eu1 O2 103.68(8) . . ?
O1 Eu1 O4 149.30(6) . . ?
O2 Eu1 O4 92.99(7) . . ?
O1 Eu1 O3 77.70(7) . . ?
O2 Eu1 O3 68.24(5) . . ?
O4 Eu1 O3 85.07(7) . . ?
O1 Eu1 O1W 95.02(8) . . ?
O2 Eu1 O1W 149.40(7) . . ?
O4 Eu1 O1W 82.31(7) . . ?
O3 Eu1 O1W 140.55(7) . . ?
O1 Eu1 N1 138.73(7) . . ?
O2 Eu1 N1 75.36(7) . . ?
O4 Eu1 N1 70.16(6) . . ?
O3 Eu1 N1 134.45(7) . . ?
O1W Eu1 N1 74.61(7) . . ?
O1 Eu1 N9 73.47(7) . . ?
O2 Eu1 N9 88.46(7) . . ?
O4 Eu1 N9 133.43(6) . . ?
O3 Eu1 N9 137.10(7) . . ?
O1W Eu1 N9 73.77(7) . . ?
N1 Eu1 N9 65.27(7) . . ?
O1 Eu1 N4 81.93(7) . . ?
O2 Eu1 N4 138.04(7) . . ?
O4 Eu1 N4 68.67(6) . . ?
O3 Eu1 N4 72.69(7) . . ?
O1W Eu1 N4 67.90(7) . . ?
N1 Eu1 N4 126.82(7) . . ?
N9 Eu1 N4 131.89(6) . . ?
O1 Eu1 Eu2 102.04(5) . . ?
O2 Eu1 Eu2 36.59(5) . . ?
O4 Eu1 Eu2 76.34(4) . . ?
O3 Eu1 Eu2 35.57(5) . . ?
O1W Eu1 Eu2 158.51(6) . . ?
N1 Eu1 Eu2 100.00(5) . . ?
N9 Eu1 Eu2 123.53(5) . . ?
N4 Eu1 Eu2 101.46(4) . . ?
O3 Eu2 O5 78.03(7) . . ?
O3 Eu2 O2 66.59(5) . . ?
O5 Eu2 O2 77.96(7) . . ?
O3 Eu2 O6 141.90(8) . 2_656 ?
O5 Eu2 O6 116.19(5) . 2_656 ?
O2 Eu2 O6 147.88(8) . 2_656 ?
O3 Eu2 O5 128.00(7) . 2_656 ?
O5 Eu2 O5 63.41(6) . 2_656 ?
O2 Eu2 O5 130.19(7) . 2_656 ?
O6 Eu2 O5 52.81(5) 2_656 2_656 ?
O3 Eu2 O2W 139.80(7) . . ?
O5 Eu2 O2W 82.04(8) . . ?
O2 Eu2 O2W 75.34(8) . . ?
O6 Eu2 O2W 78.30(8) 2_656 . ?
O5 Eu2 O2W 69.51(8) 2_656 . ?
O3 Eu2 O7 139.80(7) . . ?
O5 Eu2 O7 82.04(8) . . ?
O2 Eu2 O7 75.34(8) . . ?
O6 Eu2 O7 78.30(8) 2_656 . ?
O5 Eu2 O7 69.51(8) 2_656 . ?
O3 Eu2 O3W 72.52(8) . . ?
O5 Eu2 O3W 79.22(8) . . ?
O2 Eu2 O3W 136.31(8) . . ?
O6 Eu2 O3W 75.81(9) 2_656 . ?
O5 Eu2 O3W 67.30(8) 2_656 . ?
O2W Eu2 O3W 136.81(5) . . ?
O3 Eu2 O10 72.52(8) . . ?
O5 Eu2 O10 79.22(8) . . ?
O2 Eu2 O10 136.31(8) . . ?
O6 Eu2 O10 75.81(9) 2_656 . ?
O5 Eu2 O10 67.30(8) 2_656 . ?
O7 Eu2 O10 136.81(5) . . ?
O3 Eu2 N3 76.09(7) . . ?
O5 Eu2 N3 146.79(8) . . ?
O2 Eu2 N3 109.71(8) . . ?
O6 Eu2 N3 75.00(7) 2_656 . ?
O5 Eu2 N3 119.91(7) 2_656 . ?
O2W Eu2 N3 131.05(7) . . ?
O7 Eu2 N3 131.05(7) . . ?
O3W Eu2 N3 73.42(8) . . ?
O10 Eu2 N3 73.42(8) . . ?
O3 Eu2 N2 104.93(8) . . ?
O5 Eu2 N2 144.43(8) . . ?
O2 Eu2 N2 71.37(7) . . ?
O6 Eu2 N2 83.75(7) 2_656 . ?
O5 Eu2 N2 126.85(7) 2_656 . ?
O2W Eu2 N2 73.24(8) . . ?
O7 Eu2 N2 73.24(8) . . ?
O3W Eu2 N2 136.02(8) . . ?
O10 Eu2 N2 136.02(8) . . ?
N3 Eu2 N2 63.75(7) . . ?
O3 Eu2 C46 140.05(7) . 2_656 ?
O5 Eu2 C46 89.95(6) . 2_656 ?
O2 Eu2 C46 147.96(7) . 2_656 ?
O6 Eu2 C46 26.25(5) 2_656 2_656 ?
O5 Eu2 C46 26.65(5) 2_656 2_656 ?
O2W Eu2 C46 73.65(7) . 2_656 ?
O7 Eu2 C46 73.65(7) . 2_656 ?
O3W Eu2 C46 67.82(8) . 2_656 ?
O10 Eu2 C46 67.82(8) . 2_656 ?
N3 Eu2 C46 96.69(7) . 2_656 ?
N2 Eu2 C46 106.63(7) . 2_656 ?
C2 O1 Eu1 136.56(16) . . ?
C21 O2 Eu1 128.40(17) . . ?
C21 O2 Eu2 121.59(17) . . ?
Eu1 O2 Eu2 108.83(8) . . ?
C36 O3 Eu2 124.22(16) . . ?
C36 O3 Eu1 127.07(16) . . ?
Eu2 O3 Eu1 108.63(8) . . ?
C14 N1 C15 115.4(2) . . ?
C14 N1 Eu1 114.69(15) . . ?
C15 N1 Eu1 112.98(14) . . ?
C14 N1 H1N 104.0 . . ?
C15 N1 H1N 104.0 . . ?
Eu1 N1 H1N 104.0 . . ?
C23 N2 C24 109.4(2) . . ?
C23 N2 Eu2 116.76(16) . . ?
C24 N2 Eu2 116.12(16) . . ?
C23 N2 H2N 104.3 . . ?
C24 N2 H2N 104.3 . . ?
Eu2 N2 H2N 104.3 . . ?
C29 N3 C30 114.8(2) . . ?
C29 N3 Eu2 109.83(15) . . ?
C30 N3 Eu2 110.08(16) . . ?
C29 N3 H3N 107.3 . . ?
C30 N3 H3N 107.3 . . ?
Eu2 N3 H3N 107.3 . . ?
C38 N4 C39 111.7(2) . . ?
C38 N4 Eu1 107.98(14) . . ?
C39 N4 Eu1 132.53(15) . . ?
C38 N4 H4N 99.1 . . ?
C39 N4 H4N 99.1 . . ?
Eu1 N4 H4N 99.1 . . ?
C44 N5 C45 118.1(2) . . ?
C44 N5 H5A 107.8 . . ?
C45 N5 H5A 107.8 . . ?
C44 N5 H5B 107.8 . . ?
C45 N5 H5B 107.8 . . ?
H5A N5 H5B 107.1 . . ?
C1 N9 C9 113.7(2) . . ?
C1 N9 Eu1 109.23(14) . . ?
C9 N9 Eu1 117.22(15) . . ?
C1 N9 H9N 105.2 . . ?
C9 N9 H9N 105.2 . . ?
Eu1 N9 H9N 105.2 . . ?
N9 C1 C7 109.5(2) . . ?
N9 C1 H1A 109.8 . . ?
C7 C1 H1A 109.8 . . ?
N9 C1 H1B 109.8 . . ?
C7 C1 H1B 109.8 . . ?
H1A C1 H1B 108.2 . . ?
O1 C2 C3 121.1(2) . . ?
O1 C2 C7 120.6(2) . . ?
C3 C2 C7 118.3(2) . . ?
C4 C3 C2 120.1(2) . . ?
C4 C3 C45 119.1(2) . . ?
C2 C3 C45 120.5(2) . . ?
C5 C4 C3 122.1(2) . . ?
C5 C4 H4 119.0 . . ?
C3 C4 H4 119.0 . . ?
C4 C5 C6 117.6(2) . . ?
C4 C5 C8 121.7(3) . . ?
C6 C5 C8 120.7(3) . . ?
C5 C6 C7 122.1(2) . . ?
C5 C6 H6 118.9 . . ?
C7 C6 H6 118.9 . . ?
C6 C7 C2 119.8(2) . . ?
C6 C7 C1 121.1(2) . . ?
C2 C7 C1 119.1(2) . . ?
C5 C8 H8A 109.5 . . ?
C5 C8 H8B 109.5 . . ?
H8A C8 H8B 109.5 . . ?
C5 C8 H8C 109.5 . . ?
H8A C8 H8C 109.5 . . ?
H8B C8 H8C 109.5 . . ?
N9 C9 C14 108.9(2) . . ?
N9 C9 C10 111.5(2) . . ?
C14 C9 C10 110.0(2) . . ?
N9 C9 H9 108.8 . . ?
C14 C9 H9 108.8 . . ?
C10 C9 H9 108.8 . . ?
C9 C10 C11 112.6(3) . . ?
C9 C10 H10A 109.1 . . ?
C11 C10 H10A 109.1 . . ?
C9 C10 H10B 109.1 . . ?
C11 C10 H10B 109.1 . . ?
H10A C10 H10B 107.8 . . ?
C12 C11 C10 110.4(3) . . ?
C12 C11 H11A 109.6 . . ?
C10 C11 H11A 109.6 . . ?
C12 C11 H11B 109.6 . . ?
C10 C11 H11B 109.6 . . ?
H11A C11 H11B 108.1 . . ?
C13 C12 C11 109.6(3) . . ?
C13 C12 H12A 109.7 . . ?
C11 C12 H12A 109.7 . . ?
C13 C12 H12B 109.7 . . ?
C11 C12 H12B 109.7 . . ?
H12A C12 H12B 108.2 . . ?
C12 C13 C14 111.2(2) . . ?
C12 C13 H13A 109.4 . . ?
C14 C13 H13A 109.4 . . ?
C12 C13 H13B 109.4 . . ?
C14 C13 H13B 109.4 . . ?
H13A C13 H13B 108.0 . . ?
N1 C14 C13 115.1(2) . . ?
N1 C14 C9 110.9(2) . . ?
C13 C14 C9 111.5(2) . . ?
N1 C14 H14 106.2 . . ?
C13 C14 H14 106.2 . . ?
C9 C14 H14 106.2 . . ?
N1 C15 C16 112.3(2) . . ?
N1 C15 H15A 109.1 . . ?
C16 C15 H15A 109.1 . . ?
N1 C15 H15B 109.1 . . ?
C16 C15 H15B 109.1 . . ?
H15A C15 H15B 107.9 . . ?
C17 C16 C21 118.8(3) . . ?
C17 C16 C15 121.6(2) . . ?
C21 C16 C15 119.6(2) . . ?
C18 C17 C16 122.4(3) . . ?
C18 C17 H17 118.8 . . ?
C16 C17 H17 118.8 . . ?
C17 C18 C19 118.2(3) . . ?
C17 C18 C22 120.4(3) . . ?
C19 C18 C22 121.3(3) . . ?
C18 C19 C20 121.5(3) . . ?
C18 C19 H19 119.3 . . ?
C20 C19 H19 119.3 . . ?
C19 C20 C21 119.3(3) . . ?
C19 C20 C23 121.8(3) . . ?
C21 C20 C23 118.9(2) . . ?
O2 C21 C20 119.1(2) . . ?
O2 C21 C16 121.1(2) . . ?
C20 C21 C16 119.7(2) . . ?
C18 C22 H22A 109.5 . . ?
C18 C22 H22B 109.5 . . ?
H22A C22 H22B 109.5 . . ?
C18 C22 H22C 109.5 . . ?
H22A C22 H22C 109.5 . . ?
H22B C22 H22C 109.5 . . ?
N2 C23 C20 112.9(2) . . ?
N2 C23 H23A 109.0 . . ?
C20 C23 H23A 109.0 . . ?
N2 C23 H23B 109.0 . . ?
C20 C23 H23B 109.0 . . ?
H23A C23 H23B 107.8 . . ?
N2 C24 C29 111.0(2) . . ?
N2 C24 C25 112.3(2) . . ?
C29 C24 C25 110.0(2) . . ?
N2 C24 H24 107.8 . . ?
C29 C24 H24 107.8 . . ?
C25 C24 H24 107.8 . . ?
C26 C25 C24 111.4(3) . . ?
C26 C25 H25A 109.3 . . ?
C24 C25 H25A 109.3 . . ?
C26 C25 H25B 109.3 . . ?
C24 C25 H25B 109.3 . . ?
H25A C25 H25B 108.0 . . ?
C27 C26 C25 111.2(3) . . ?
C27 C26 H26A 109.4 . . ?
C25 C26 H26A 109.4 . . ?
C27 C26 H26B 109.4 . . ?
C25 C26 H26B 109.4 . . ?
H26A C26 H26B 108.0 . . ?
C26 C27 C28 111.6(3) . . ?
C26 C27 H27A 109.3 . . ?
C28 C27 H27A 109.3 . . ?
C26 C27 H27B 109.3 . . ?
C28 C27 H27B 109.3 . . ?
H27A C27 H27B 108.0 . . ?
C27 C28 C29 109.5(2) . . ?
C27 C28 H28A 109.8 . . ?
C29 C28 H28A 109.8 . . ?
C27 C28 H28B 109.8 . . ?
C29 C28 H28B 109.8 . . ?
H28A C28 H28B 108.2 . . ?
N3 C29 C24 110.6(2) . . ?
N3 C29 C28 114.7(2) . . ?
C24 C29 C28 110.1(2) . . ?
N3 C29 H29 107.0 . . ?
C24 C29 H29 107.0 . . ?
C28 C29 H29 107.0 . . ?
N3 C30 C31 109.0(2) . . ?
N3 C30 H30A 109.9 . . ?
C31 C30 H30A 109.9 . . ?
N3 C30 H30B 109.9 . . ?
C31 C30 H30B 109.9 . . ?
H30A C30 H30B 108.3 . . ?
C32 C31 C36 119.7(2) . . ?
C32 C31 C30 121.4(2) . . ?
C36 C31 C30 118.8(2) . . ?
C33 C32 C31 122.1(3) . . ?
C33 C32 H32 118.9 . . ?
C31 C32 H32 118.9 . . ?
C32 C33 C34 117.8(3) . . ?
C32 C33 C37 120.9(3) . . ?
C34 C33 C37 121.3(3) . . ?
C33 C34 C35 121.7(3) . . ?
C33 C34 H34 119.1 . . ?
C35 C34 H34 119.1 . . ?
C34 C35 C36 119.3(3) . . ?
C34 C35 C38 122.0(2) . . ?
C36 C35 C38 118.6(2) . . ?
O3 C36 C31 120.1(2) . . ?
O3 C36 C35 120.5(2) . . ?
C31 C36 C35 119.4(2) . . ?
C33 C37 H37A 109.5 . . ?
C33 C37 H37B 109.5 . . ?
H37A C37 H37B 109.5 . . ?
C33 C37 H37C 109.5 . . ?
H37A C37 H37C 109.5 . . ?
H37B C37 H37C 109.5 . . ?
C35 C38 N4 110.1(2) . . ?
C35 C38 H38A 109.6 . . ?
N4 C38 H38A 109.6 . . ?
C35 C38 H38B 109.6 . . ?
N4 C38 H38B 109.6 . . ?
H38A C38 H38B 108.2 . . ?
N4 C39 C40 110.0(2) . . ?
N4 C39 C44 113.0(2) . . ?
C40 C39 C44 110.6(2) . . ?
N4 C39 H39 107.7 . . ?
C40 C39 H39 107.7 . . ?
C44 C39 H39 107.7 . . ?
C41 C40 C39 111.9(3) . . ?
C41 C40 H40A 109.2 . . ?
C39 C40 H40A 109.2 . . ?
C41 C40 H40B 109.2 . . ?
C39 C40 H40B 109.2 . . ?
H40A C40 H40B 107.9 . . ?
C42 C41 C40 109.5(3) . . ?
C42 C41 H41A 109.8 . . ?
C40 C41 H41A 109.8 . . ?
C42 C41 H41B 109.8 . . ?
C40 C41 H41B 109.8 . . ?
H41A C41 H41B 108.2 . . ?
C41 C42 C43 110.0(3) . . ?
C41 C42 H42A 109.7 . . ?
C43 C42 H42A 109.7 . . ?
C41 C42 H42B 109.7 . . ?
C43 C42 H42B 109.7 . . ?
H42A C42 H42B 108.2 . . ?
C44 C43 C42 112.4(3) . . ?
C44 C43 H43A 109.1 . . ?
C42 C43 H43A 109.1 . . ?
C44 C43 H43B 109.1 . . ?
C42 C43 H43B 109.1 . . ?
H43A C43 H43B 107.9 . . ?
N5 C44 C43 110.3(2) . . ?
N5 C44 C39 107.6(2) . . ?
C43 C44 C39 111.9(2) . . ?
N5 C44 H44 109.0 . . ?
C43 C44 H44 109.0 . . ?
C39 C44 H44 109.0 . . ?
C3 C45 N5 114.7(2) . . ?
C3 C45 H45A 108.6 . . ?
N5 C45 H45A 108.6 . . ?
C3 C45 H45B 108.6 . . ?
N5 C45 H45B 108.6 . . ?
H45A C45 H45B 107.6 . . ?
C46 O4 Eu1 128.07(14) . . ?
C46 O5 Eu2 148.88(13) . . ?
C46 O5 Eu2 94.55(12) . 2_656 ?
Eu2 O5 Eu2 116.51(6) . 2_656 ?
C46 O6 Eu2 95.67(12) . 2_656 ?
O4 C46 O6 122.01(19) . . ?
O4 C46 O5 121.41(19) . . ?
O6 C46 O5 116.58(18) . . ?
O4 C46 Eu2 174.94(18) . 2_656 ?
O6 C46 Eu2 58.08(10) . 2_656 ?
O5 C46 Eu2 58.80(10) . 2_656 ?
Eu1 O1W H1WA 109.7 . . ?
Eu1 O1W H1WB 109.3 . . ?
H1WA O1W H1WB 109.6 . . ?
C1M O1M H1MA 109.6 . . ?
O1M C1M H1M1 109.5 . . ?
O1M C1M H1M2 109.5 . . ?
H1M1 C1M H1M2 109.5 . . ?
O1M C1M H1M3 109.5 . . ?
H1M1 C1M H1M3 109.5 . . ?
H1M2 C1M H1M3 109.5 . . ?
C2MA O2MA H2MA 108.3 . . ?
O2MA C2MA H2M1 109.5 . . ?
O2MA C2MA H2M2 109.5 . . ?
H2M1 C2MA H2M2 109.5 . . ?
O2MA C2MA H2M3 109.5 . . ?
H2M1 C2MA H2M3 109.5 . . ?
H2M2 C2MA H2M3 109.5 . . ?
C2MB O2MB H2MB 109.5 . . ?
O2MB C2MB H2M4 109.5 . . ?
O2MB C2MB H2M5 109.5 . . ?
H2M4 C2MB H2M5 109.5 . . ?
O2MB C2MB H2M6 109.5 . . ?
H2M4 C2MB H2M6 109.5 . . ?
H2M5 C2MB H2M6 109.5 . . ?
C6MA O6MA H6MA 110.5 . . ?
O6MA C6MA H6M1 109.5 . . ?
O6MA C6MA H6M2 109.5 . . ?
H6M1 C6MA H6M2 109.5 . . ?
O6MA C6MA H6M3 109.5 . . ?
H6M1 C6MA H6M3 109.5 . . ?
H6M2 C6MA H6M3 109.5 . . ?
N6 O7 Eu2 142.8(3) . . ?
O8 N6 O9 119.2(5) . . ?
O8 N6 O7 120.3(5) . . ?
O9 N6 O7 120.4(5) . . ?
H5W1 O5W H5W2 104.5 . . ?
H10W O10W H1W0 104.8 . . ?
Eu2 O2W H2W1 109.4 . . ?
Eu2 O2W H2W2 109.4 . . ?
H2W1 O2W H2W2 109.6 . . ?
C3M O3M H3M 109.0 . . ?
O3M C3M H3M1 109.5 . . ?
O3M C3M H3M2 109.5 . . ?
H3M1 C3M H3M2 109.5 . . ?
O3M C3M H3M3 109.5 . . ?
H3M1 C3M H3M3 109.5 . . ?
H3M2 C3M H3M3 109.5 . . ?
C4MA O4MA H4MA 109.5 . . ?
O4MA C4MA H4M1 109.5 . . ?
O4MA C4MA H4M2 109.5 . . ?
H4M1 C4MA H4M2 109.5 . . ?
O4MA C4MA H4M3 109.5 . . ?
H4M1 C4MA H4M3 109.5 . . ?
H4M2 C4MA H4M3 109.5 . . ?
H7W1 O7W H7W2 104.4 . . ?
N7 O10 Eu2 145.3(2) . . ?
O10 N7 O11 120.0(4) . . ?
O10 N7 O12 117.2(4) . . ?
O11 N7 O12 122.8(5) . . ?
C6MB O6MB H6MB 109.5 . . ?
O6MB C6MB H6M4 109.5 . . ?
O6MB C6MB H6M5 109.5 . . ?
H6M4 C6MB H6M5 109.5 . . ?
O6MB C6MB H6M6 109.5 . . ?
H6M4 C6MB H6M6 109.5 . . ?
H6M5 C6MB H6M6 109.5 . . ?
Eu2 O3W H3W1 110.2 . . ?
Eu2 O3W H3W2 110.0 . . ?
H3W1 O3W H3W2 109.0 . . ?
C5MA O5MA H5MA 108.8 . . ?
O5MA C5MA H5M4 109.5 . . ?
O5MA C5MA H5M5 109.5 . . ?
H5M4 C5MA H5M5 109.5 . . ?
O5MA C5MA H5M6 109.5 . . ?
H5M4 C5MA H5M6 109.5 . . ?
H5M5 C5MA H5M6 109.5 . . ?
C4MB O4MB H4MB 109.5 . . ?
O4MB C4MB H4M4 109.5 . . ?
O4MB C4MB H4M5 109.5 . . ?
H4M4 C4MB H4M5 109.5 . . ?
O4MB C4MB H4M6 109.5 . . ?
H4M4 C4MB H4M6 109.5 . . ?
H4M5 C4MB H4M6 109.5 . . ?
C5MC O5MC H5MC 109.5 . . ?
O5MC C5MC H5M1 109.5 . . ?
O5MC C5MC H5M2 109.5 . . ?
H5M1 C5MC H5M2 109.5 . . ?
O5MC C5MC H5M3 109.5 . . ?
H5M1 C5MC H5M3 109.5 . . ?
H5M2 C5MC H5M3 109.5 . . ?
C5MB O5MB H5MB 109.5 . . ?
O5MB C5MB H5M7 109.5 . . ?
O5MB C5MB H5M8 109.5 . . ?
H5M7 C5MB H5M8 109.5 . . ?
O5MB C5MB H5M9 109.5 . . ?
H5M7 C5MB H5M9 109.5 . . ?
H5M8 C5MB H5M9 109.5 . . ?
O15 N8 O13 119.0(6) . . ?
O15 N8 O14 119.0(5) . . ?
O13 N8 O14 121.9(6) . . ?

loop_
_geom_bond_atom_site_label_1
_geom_bond_atom_site_label_2
_geom_bond_distance
_geom_bond_site_symmetry_2
_geom_bond_publ_flag
Eu1 O1 2.2740(18) . ?
Eu1 O2 2.313(2) . ?
Eu1 O4 2.3649(18) . ?
Eu1 O3 2.381(2) . ?
Eu1 O1W 2.435(2) . ?
Eu1 N1 2.634(2) . ?
Eu1 N9 2.636(2) . ?
Eu1 N4 2.832(2) . ?
Eu1 Eu2 3.8572(10) . ?
Eu2 O3 2.368(2) . ?
Eu2 O5 2.3981(14) . ?
Eu2 O2 2.429(2) . ?
Eu2 O6 2.4621(15) 2_656 ?
Eu2 O5 2.4768(15) 2_656 ?
Eu2 O2W 2.483(2) . ?
Eu2 O7 2.483(2) . ?
Eu2 O3W 2.540(2) . ?
Eu2 O10 2.540(2) . ?
Eu2 N3 2.598(2) . ?
Eu2 N2 2.707(2) . ?
Eu2 C46 2.887(2) 2_656 ?
O1 C2 1.333(3) . ?
O2 C21 1.352(3) . ?
O3 C36 1.343(3) . ?
N1 C14 1.485(3) . ?
N1 C15 1.488(3) . ?
N1 H1N 1.0000 . ?
N2 C23 1.483(4) . ?
N2 C24 1.491(3) . ?
N2 H2N 1.0000 . ?
N3 C29 1.487(3) . ?
N3 C30 1.494(3) . ?
N3 H3N 1.0000 . ?
N4 C38 1.495(3) . ?
N4 C39 1.498(3) . ?
N4 H4N 1.0000 . ?
N5 C44 1.495(4) . ?
N5 C45 1.508(4) . ?
N5 H5A 0.9100 . ?
N5 H5B 0.9100 . ?
N9 C1 1.487(3) . ?
N9 C9 1.489(3) . ?
N9 H9N 1.0000 . ?
C1 C7 1.499(4) . ?
C1 H1A 0.9900 . ?
C1 H1B 0.9900 . ?
C2 C3 1.412(3) . ?
C2 C7 1.412(4) . ?
C3 C4 1.394(4) . ?
C3 C45 1.498(4) . ?
C4 C5 1.390(4) . ?
C4 H4 0.9500 . ?
C5 C6 1.392(4) . ?
C5 C8 1.513(3) . ?
C6 C7 1.399(4) . ?
C6 H6 0.9500 . ?
C8 H8A 0.9800 . ?
C8 H8B 0.9800 . ?
C8 H8C 0.9800 . ?
C9 C14 1.532(4) . ?
C9 C10 1.533(4) . ?
C9 H9 1.0000 . ?
C10 C11 1.538(4) . ?
C10 H10A 0.9900 . ?
C10 H10B 0.9900 . ?
C11 C12 1.525(6) . ?
C11 H11A 0.9900 . ?
C11 H11B 0.9900 . ?
C12 C13 1.524(4) . ?
C12 H12A 0.9900 . ?
C12 H12B 0.9900 . ?
C13 C14 1.526(4) . ?
C13 H13A 0.9900 . ?
C13 H13B 0.9900 . ?
C14 H14 1.0000 . ?
C15 C16 1.499(4) . ?
C15 H15A 0.9900 . ?
C15 H15B 0.9900 . ?
C16 C17 1.395(4) . ?
C16 C21 1.405(4) . ?
C17 C18 1.382(5) . ?
C17 H17 0.9500 . ?
C18 C19 1.389(5) . ?
C18 C22 1.514(5) . ?
C19 C20 1.401(4) . ?
C19 H19 0.9500 . ?
C20 C21 1.404(4) . ?
C20 C23 1.488(4) . ?
C22 H22A 0.9800 . ?
C22 H22B 0.9800 . ?
C22 H22C 0.9800 . ?
C23 H23A 0.9900 . ?
C23 H23B 0.9900 . ?
C24 C29 1.510(4) . ?
C24 C25 1.537(4) . ?
C24 H24 1.0000 . ?
C25 C26 1.525(5) . ?
C25 H25A 0.9900 . ?
C25 H25B 0.9900 . ?
C26 C27 1.515(5) . ?
C26 H26A 0.9900 . ?
C26 H26B 0.9900 . ?
C27 C28 1.535(4) . ?
C27 H27A 0.9900 . ?
C27 H27B 0.9900 . ?
C28 C29 1.539(4) . ?
C28 H28A 0.9900 . ?
C28 H28B 0.9900 . ?
C29 H29 1.0000 . ?
C30 C31 1.500(4) . ?
C30 H30A 0.9900 . ?
C30 H30B 0.9900 . ?
C31 C32 1.395(4) . ?
C31 C36 1.405(4) . ?
C32 C33 1.394(4) . ?
C32 H32 0.9500 . ?
C33 C34 1.400(5) . ?
C33 C37 1.507(4) . ?
C34 C35 1.404(4) . ?
C34 H34 0.9500 . ?
C35 C36 1.412(4) . ?
C35 C38 1.490(4) . ?
C37 H37A 0.9800 . ?
C37 H37B 0.9800 . ?
C37 H37C 0.9800 . ?
C38 H38A 0.9900 . ?
C38 H38B 0.9900 . ?
C39 C40 1.536(4) . ?
C39 C44 1.539(4) . ?
C39 H39 1.0000 . ?
C40 C41 1.531(4) . ?
C40 H40A 0.9900 . ?
C40 H40B 0.9900 . ?
C41 C42 1.526(5) . ?
C41 H41A 0.9900 . ?
C41 H41B 0.9900 . ?
C42 C43 1.536(5) . ?
C42 H42A 0.9900 . ?
C42 H42B 0.9900 . ?
C43 C44 1.528(4) . ?
C43 H43A 0.9900 . ?
C43 H43B 0.9900 . ?
C44 H44 1.0000 . ?
C45 H45A 0.9900 . ?
C45 H45B 0.9900 . ?
O4 C46 1.277(3) . ?
O5 C46 1.299(2) . ?
O6 C46 1.283(3) . ?
O1W H1WA 0.8417 . ?
O1W H1WB 0.8377 . ?
O1M C1M 1.420(5) . ?
O1M H1MA 0.8423 . ?
C1M H1M1 0.9800 . ?
C1M H1M2 0.9800 . ?
C1M H1M3 0.9800 . ?
O2MA C2MA 1.4192(14) . ?
O2MA H2MA 0.8413 . ?
C2MA H2M1 0.9800 . ?
C2MA H2M2 0.9800 . ?
C2MA H2M3 0.9800 . ?
O2MB C2MB 1.4197(14) . ?
O2MB H2MB 0.8400 . ?
C2MB H2M4 0.9800 . ?
C2MB H2M5 0.9800 . ?
C2MB H2M6 0.9800 . ?
O6MA C6MA 1.4200(14) . ?
O6MA H6MA 0.8413 . ?
C6MA H6M1 0.9800 . ?
C6MA H6M2 0.9800 . ?
C6MA H6M3 0.9800 . ?
O7 N6 1.275(3) . ?
O8 N6 1.272(3) . ?
O9 N6 1.275(3) . ?
O5W H5W1 0.8431 . ?
O5W H5W2 0.8435 . ?
O10W H10W 0.8414 . ?
O10W H1W0 0.8449 . ?
O2W H2W1 0.8405 . ?
O2W H2W2 0.8382 . ?
O3M C3M 1.425(4) . ?
O3M H3M 0.8417 . ?
C3M H3M1 0.9800 . ?
C3M H3M2 0.9800 . ?
C3M H3M3 0.9800 . ?
O4MA C4MA 1.4210(14) . ?
O4MA H4MA 0.8415 . ?
C4MA H4M1 0.9800 . ?
C4MA H4M2 0.9800 . ?
C4MA H4M3 0.9800 . ?
O7W H7W1 0.8388 . ?
O7W H7W2 0.8433 . ?
O10 N7 1.269(2) . ?
O11 N7 1.270(3) . ?
O12 N7 1.273(3) . ?
O6MB C6MB 1.4200(14) . ?
O6MB H6MB 0.8400 . ?
C6MB H6M4 0.9800 . ?
C6MB H6M5 0.9800 . ?
C6MB H6M6 0.9800 . ?
O3W H3W1 0.8394 . ?
O3W H3W2 0.8452 . ?
O5MA C5MA 1.417(8) . ?
O5MA H5MA 0.8421 . ?
C5MA H5M4 0.9800 . ?
C5MA H5M5 0.9800 . ?
C5MA H5M6 0.9800 . ?
O4MB C4MB 1.4202(14) . ?
O4MB H4MB 0.8400 . ?
C4MB H4M4 0.9800 . ?
C4MB H4M5 0.9800 . ?
C4MB H4M6 0.9800 . ?
O5MC C5MC 1.407(8) . ?
O5MC H5MC 0.8400 . ?
C5MC H5M1 0.9800 . ?
C5MC H5M2 0.9800 . ?
C5MC H5M3 0.9800 . ?
O5MB C5MB 1.431(8) . ?
O5MB H5MB 0.8400 . ?
C5MB H5M7 0.9800 . ?
C5MB H5M8 0.9800 . ?
C5MB H5M9 0.9800 . ?
O13 N8 1.256(8) . ?
O14 N8 1.318(7) . ?
O15 N8 1.232(8) . ?

loop_
_geom_hbond_atom_site_label_D
_geom_hbond_atom_site_label_H
_geom_hbond_atom_site_label_A
_geom_hbond_distance_DH
_geom_hbond_distance_HA
_geom_hbond_distance_DA
_geom_hbond_angle_DHA
_geom_hbond_site_symmetry_A
_geom_hbond_publ_flag
N2 H2N O9^a 1.00 1.98 2.914(7) 154.4 . yes
N2 H2N O3M^b 1.00 2.55 3.488(7) 157.0 . yes
N3 H3N O12^a 1.00 1.99 2.928(6) 156.1 . yes
N5 H5A O1 0.91 2.07 2.690(3) 124.5 . yes
N5 H5B O14 0.91 2.14 2.896(4) 140.3 . yes
N9 H9N O1M 1.00 2.17 3.145(4) 165.0 . yes
C29 H29 O6 1.00 2.36 3.105(3) 130.6 2_656 yes
C15 H15A O5W^a 0.99 2.60 3.329(6) 130.2 3_545 yes
C27 H27B O5MA^c 0.99 2.59 3.413(15) 141.0 4_546 yes
C27 H27B O5MB^b 0.99 2.49 3.332(19) 142.3 4_546 yes
C37 H37A O14 0.98 2.58 3.388(6) 140.3 . yes
C43 H43B O15 0.99 2.58 3.460(8) 147.9 . yes
O1W H1WA O7W^d 0.84 2.24 2.722(5) 116.8 3_545 yes
O1W H1WB O1M 0.84 1.87 2.689(4) 164.1 . yes
O2W^b H2W1^b O7^a 0.84 2.15 2.750(5) 128.7 2_656 yes
O2W^b H2W2^b O3M^b 0.84 2.04 2.730(6) 139.1 . yes
O3W^b H3W2^b O10^a 0.84 1.91 2.739(5) 168.1 2_656 yes
O3W^b H3W1^b O4W^b 0.84 2.43 2.80(4) 108.0 . yes
O5W^a H5W1^a O12^a 0.84 1.91 2.746(7) 173.7 . yes
O5W^a H5W2^a O9^a 0.84 1.98 2.560(9) 124.6 4_556 yes
O7W^d H7W2^d O4MA^d 0.84 2.08 2.849(7) 152.3 . yes
O10W^a H10W^a O12^a 0.84 2.42 3.006(8) 127.5 2_656 yes
O10W^a H1W0^a O6W^a 0.84 2.38 3.208(17) 167.9 3_545 yes
O1M H1MA O2MA^a 0.84 1.87 2.684(7) 162.9 . yes
O1M H1MA O2MB^b 0.84 1.88 2.721(11) 173.0 . yes
O2MA^a H2MA^a O14 0.84 2.28 2.876(7) 128.4 4_647 yes
C2MA^a H2M1^a O6MB^a 0.98 2.45 3.40(3) 165.4 3_545 yes
O2MB^b H2MB^b O14 0.84 2.08 2.848(11) 151.7 4_647 yes
O3M^b H3M^b O10X^b 0.84 1.78 2.56(3) 153.1 3_445 yes
O4MA^d H4MA^d O4 0.84 2.34 3.104(5) 150.7 3_455 yes
O4MA^d H4MA^d O6 0.84 2.03 2.776(5) 146.9 3_455 yes
O4MB^c H4MB^c O6 0.84 2.06 2.776(5) 142.8 3_455 yes
C4MB^c H4M5^c O4 0.98 2.06 2.90(3) 141.6 3_455 yes
O5MA^c H5MA^c O4MB^c 0.84 2.10 2.715(14) 129.8 . yes
O6MA^b H6MA^b O2MB^b 0.84 2.11 2.73(2) 129.5 3_455 yes
O6MB^a H6MB^a O13 0.84 2.16 2.80(3) 131.8 . yes
